data_7059759
loop_
_publ_author_name
'Kiani, Mahsa'
'Bagherzadeh, Mojtaba'
'Meghdadi, Soraia'
'Rabiee, Navid'
'Abbasi, Alireza'
'Schenk-Jo\&s, Kurt'
'Tahriri, Mohammadreza'
'Tayebi, Lobat'
'Webster, Thomas J.'

_publ_section_title
;
 Development of a novel carboxamide-based off--on switch fluorescence
 sensor: Hg2+, Zn2+ and Cd2+
;
_journal_issue 27
_journal_name_full 'New Journal of Chemistry'
_journal_page_first 11841
_journal_page_last 11852
_journal_paper_doi 10.1039/D0NJ02595J
_journal_volume 44
_journal_year 2020
_chemical_formula_moiety 'C18 H16 N6 O4 S2 Zn, 0.12(C H2 Cl2), 0.81(C2 H6 O)'
_chemical_formula_sum 'C19.74 H21.1 Cl0.24 N6 O4.81 S2 Zn'
_chemical_formula_weight 557.36
_space_group_crystal_system monoclinic
_space_group_IT_number 14
_space_group_name_Hall '-P 2ybc'
_space_group_name_H-M_alt 'P 1 21/c 1'
_atom_sites_solution_hydrogens mixed
_atom_sites_solution_primary dual
_atom_sites_solution_secondary difmap
_audit_creation_date 2019-11-30
_audit_creation_method
;
Olex2 1.3-alpha
(compiled 2019.10.11 svn.r3662 for OlexSys, GUI svn.r5962)
;
_audit_update_record
;
2019-11-30 deposited with the CCDC.	2020-06-26 downloaded from the CCDC.
;
_cell_angle_alpha 90
_cell_angle_beta 92.38(3)
_cell_angle_gamma 90
_cell_formula_units_Z 4
_cell_length_a 14.070(3)
_cell_length_b 11.350(2)
_cell_length_c 14.666(3)
_cell_measurement_temperature 100.0
_cell_volume 2340.1(8)
_computing_cell_refinement 'CrysAlisPro 1.171.38.41 (Rigaku OD, 2018)'
_computing_data_collection 'CrysAlisPro 1.171.38.41 (Rigaku OD, 2018)'
_computing_data_reduction 'CrysAlisPro 1.171.38.41 (Rigaku OD, 2018)'
_computing_molecular_graphics 'Olex2 1.3-alpha (Dolomanov et al., 2009)'
_computing_publication_material 'Olex2 1.3-alpha (Dolomanov et al., 2009)'
_computing_structure_refinement 'ShelXL 2018/3 (Sheldrick, 2015)'
_computing_structure_solution 'ShelXT (Sheldrick, 2015)'
_diffrn_ambient_temperature 100.0
_diffrn_measured_fraction_theta_full 0.982
_diffrn_measured_fraction_theta_max 0.993
_diffrn_measurement_device_type 'dectris-CrysAlisPro-abstract goniometer imported dectris images'
_diffrn_measurement_method '\f scans'
_diffrn_radiation_type synchrotron
_diffrn_radiation_wavelength 0.6957
_diffrn_reflns_av_unetI/netI 0.0233
_diffrn_reflns_Laue_measured_fraction_full 0.982
_diffrn_reflns_Laue_measured_fraction_max 0.993
_diffrn_reflns_limit_h_max 16
_diffrn_reflns_limit_h_min -16
_diffrn_reflns_limit_k_max 13
_diffrn_reflns_limit_k_min -13
_diffrn_reflns_limit_l_max 17
_diffrn_reflns_limit_l_min 0
_diffrn_reflns_number 4111
_diffrn_reflns_point_group_measured_fraction_full 0.982
_diffrn_reflns_point_group_measured_fraction_max 0.993
_diffrn_reflns_theta_full 24.559
_diffrn_reflns_theta_max 24.559
_diffrn_reflns_theta_min 2.222
_exptl_absorpt_coefficient_mu 1.230
_exptl_absorpt_correction_T_max 0.964
_exptl_absorpt_correction_T_min 0.709
_exptl_absorpt_correction_type multi-scan
_exptl_absorpt_process_details
;
CrysAlisPro 1.171.38.41 (Rigaku Oxford Diffraction, 2015)
Empirical absorption correction using spherical harmonics,
implemented in SCALE3 ABSPACK scaling algorithm.
;
_exptl_crystal_colour yellow
_exptl_crystal_density_diffrn 1.582
_exptl_crystal_description prism
_exptl_crystal_F_000 1144
_exptl_crystal_size_max 0.3
_exptl_crystal_size_mid 0.1
_exptl_crystal_size_min 0.03
_refine_diff_density_max 2.119
_refine_diff_density_min -1.029
_refine_diff_density_rms 0.161
_refine_ls_extinction_method none
_refine_ls_goodness_of_fit_ref 1.182
_refine_ls_hydrogen_treatment constr
_refine_ls_matrix_type full
_refine_ls_number_parameters 339
_refine_ls_number_reflns 4111
_refine_ls_number_restraints 18
_refine_ls_restrained_S_all 1.180
_refine_ls_R_factor_all 0.0718
_refine_ls_R_factor_gt 0.0715
_refine_ls_shift/su_max 0.000
_refine_ls_shift/su_mean 0.000
_refine_ls_structure_factor_coef Fsqd
_refine_ls_weighting_details 'w=1/[\s^2^(Fo^2^)+(0.0801P)^2^+10.5454P] where P=(Fo^2^+2Fc^2^)/3'
_refine_ls_weighting_scheme calc
_refine_ls_wR_factor_gt 0.1924
_refine_ls_wR_factor_ref 0.1925
_reflns_Friedel_coverage 0.000
_reflns_number_gt 4029
_reflns_number_total 4111
_reflns_threshold_expression 'I > 2\s(I)'
_cod_data_source_file d0nj02595j1.cif
_cod_data_source_block sm2
_cod_depositor_comments
;Adding full bibliography for 7059758--7059759.cif.

 Adding full bibliography for 7059758--7059759.cif.
;
_cod_original_cell_volume 2340.2(8)
_cod_original_formula_sum 'C19.74 H21.10 Cl0.24 N6 O4.81 S2 Zn'
_cod_database_code 7059759
_shelx_shelxl_version_number 2018/3
_audit_contact_author 'Farzaneh Fadaei Tirani'
_shelx_space_group_comment
;
The symmetry employed for this shelxl refinement is uniquely defined
by the following loop, which should always be used as a source of
symmetry information in preference to the above space-group names.
They are only intended as comments.
;
_olex2_refinement_description
;
1. Twinned data refinement
 Scales: 0.589(4)
 0.411(4)
2. Fixed Uiso
 At 1.2 times of:
  All C(H) groups, All C(H,H) groups
 At 1.5 times of:
  All C(H,H,H) groups, All O(H) groups, All O(H,H) groups
3. Restrained distances
 O5-C21
 2.366 with sigma of 0.04
 Cl2-C19
 1.765 with sigma of 0.02
 Cl1-Cl2
 2.916 with sigma of 0.04
 C20-C21
 1.51 with sigma of 0.02
 Cl1-C19
 1.777 with sigma of 0.02
 O5-C20
 1.425 with sigma of 0.02
4. Uiso/Uaniso restraints and constraints
Cl1 \\sim Cl2 \\sim C19: within 2A with sigma of 0.01 and sigma for terminal
atoms of 0.02 within 2A
5. Others
 Fixed Sof: Cl1(0.12) Cl2(0.12) C19(0.12) H19A(0.12) H19B(0.12) O5(0.81)
 H5(0.81) C20(0.81) H20A(0.81) H20B(0.81) C21(0.81) H21A(0.81) H21B(0.81)
 H21C(0.81)
6.a Rotating group:
 O3(H3A,H3B), O4(H4A,H4B)
6.b Secondary CH2 refined with riding coordinates:
 C19(H19A,H19B), C20(H20A,H20B)
6.c Aromatic/amide H refined with riding coordinates:
 C2(H2), C3(H3), C6(H6), C7(H7), C8(H8), C9(H9), C11(H11), C12(H12), C15(H15),
 C16(H16), C17(H17), C18(H18)
6.d Idealised Me refined as rotating group:
 C21(H21A,H21B,H21C)
6.e Idealised tetrahedral OH refined as rotating group:
 O5(H5)
;
_olex2_submission_special_instructions 'No special instructions were received'

loop_
_space_group_symop_operation_xyz
'x, y, z'
'-x, y+1/2, -z+1/2'
'-x, -y, -z'
'x, -y-1/2, z-1/2'

loop_
_atom_site_label
_atom_site_type_symbol
_atom_site_fract_x
_atom_site_fract_y
_atom_site_fract_z
_atom_site_U_iso_or_equiv
_atom_site_adp_type
_atom_site_occupancy
_atom_site_site_symmetry_order
_atom_site_calc_flag
_atom_site_refinement_flags_posn
_atom_site_refinement_flags_adp
_atom_site_refinement_flags_occupancy
_atom_site_disorder_assembly
_atom_site_disorder_group
Zn1 Zn 0.24944(4) 0.49732(5) 0.49643(4) 0.0173(2) Uani 1 1 d . . . . .
S1 S 0.47858(10) 0.17949(12) 0.48076(11) 0.0230(4) Uani 1 1 d . . . . .
S2 S 0.02715(11) 0.82483(12) 0.47994(11) 0.0237(3) Uani 1 1 d . . . . .
O1 O 0.5089(3) 0.3503(3) 0.5938(3) 0.0239(9) Uani 1 1 d . . . . .
O2 O 0.0028(3) 0.6565(3) 0.5943(3) 0.0243(9) Uani 1 1 d . . . . .
O3 O 0.3078(3) 0.5887(3) 0.3876(3) 0.0224(9) Uani 1 1 d . . . . .
H3A H 0.369474 0.609072 0.400264 0.034 Uiso 1 1 d R U . . .
H3B H 0.279484 0.660102 0.378374 0.034 Uiso 1 1 d R U . . .
O4 O 0.1818(3) 0.3989(3) 0.3925(3) 0.0224(9) Uani 1 1 d . . . . .
H4A H 0.211251 0.330477 0.385814 0.034 Uiso 1 1 d R U . . .
H4B H 0.123921 0.378198 0.408223 0.034 Uiso 1 1 d R U . . .
N1 N 0.3189(4) 0.2386(4) 0.4011(3) 0.0245(11) Uani 1 1 d . . . . .
N2 N 0.3678(3) 0.3779(4) 0.5115(3) 0.0186(10) Uani 1 1 d . . . . .
N3 N 0.3394(4) 0.5821(4) 0.5991(3) 0.0202(10) Uani 1 1 d . . . . .
N4 N 0.1726(4) 0.7533(4) 0.3936(3) 0.0242(11) Uani 1 1 d . . . . .
N5 N 0.1329(3) 0.6197(4) 0.5081(3) 0.0183(10) Uani 1 1 d . . . . .
N6 N 0.1659(3) 0.4183(4) 0.6005(3) 0.0193(10) Uani 1 1 d . . . . .
C1 C 0.3806(4) 0.2742(4) 0.4647(4) 0.0196(12) Uani 1 1 d . . . . .
C2 C 0.4303(5) 0.0904(5) 0.3960(4) 0.0293(14) Uani 1 1 d . . . . .
H2 H 0.458418 0.019290 0.376023 0.035 Uiso 1 1 calc R U . . .
C3 C 0.3476(5) 0.1346(5) 0.3619(4) 0.0292(14) Uani 1 1 d . . . . .
H3 H 0.311475 0.096873 0.314120 0.035 Uiso 1 1 calc R U . . .
C4 C 0.4353(4) 0.4082(5) 0.5732(4) 0.0193(11) Uani 1 1 d . . . . .
C5 C 0.4199(4) 0.5230(5) 0.6224(4) 0.0176(11) Uani 1 1 d . . . . .
C6 C 0.4852(4) 0.5630(5) 0.6880(4) 0.0225(12) Uani 1 1 d . . . . .
H6 H 0.541654 0.519745 0.702312 0.027 Uiso 1 1 calc R U . . .
C7 C 0.4666(5) 0.6679(5) 0.7326(4) 0.0274(13) Uani 1 1 d . . . . .
H7 H 0.510053 0.697557 0.778327 0.033 Uiso 1 1 calc R U . . .
C8 C 0.3840(5) 0.7284(5) 0.7094(4) 0.0264(13) Uani 1 1 d . . . . .
H8 H 0.369240 0.800016 0.739263 0.032 Uiso 1 1 calc R U . . .
C9 C 0.3232(4) 0.6828(5) 0.6419(4) 0.0241(12) Uani 1 1 d . . . . .
H9 H 0.267028 0.725510 0.625301 0.029 Uiso 1 1 calc R U . . .
C10 C 0.1185(4) 0.7231(4) 0.4610(4) 0.0198(12) Uani 1 1 d . . . . .
C11 C 0.0688(5) 0.9096(5) 0.3922(4) 0.0297(14) Uani 1 1 d . . . . .
H11 H 0.041637 0.982413 0.372719 0.036 Uiso 1 1 calc R U . . .
C12 C 0.1444(5) 0.8594(5) 0.3553(4) 0.0282(14) Uani 1 1 d . . . . .
H12 H 0.176217 0.894360 0.306210 0.034 Uiso 1 1 calc R U . . .
C13 C 0.0712(4) 0.5938(5) 0.5720(4) 0.0196(12) Uani 1 1 d . . . . .
C14 C 0.0872(4) 0.4788(5) 0.6211(4) 0.0191(11) Uani 1 1 d . . . . .
C15 C 0.0247(4) 0.4403(5) 0.6850(4) 0.0240(12) Uani 1 1 d . . . . .
H15 H -0.030658 0.484401 0.697341 0.029 Uiso 1 1 calc R U . . .
C16 C 0.0450(5) 0.3352(5) 0.7309(4) 0.0265(13) Uani 1 1 d . . . . .
H16 H 0.003517 0.306272 0.775226 0.032 Uiso 1 1 calc R U . . .
C17 C 0.1259(5) 0.2737(5) 0.7109(4) 0.0277(13) Uani 1 1 d . . . . .
H17 H 0.141710 0.202506 0.742007 0.033 Uiso 1 1 calc R U . . .
C18 C 0.1842(4) 0.3175(5) 0.6447(4) 0.0237(13) Uani 1 1 d . . . . .
H18 H 0.239237 0.273971 0.630197 0.028 Uiso 1 1 calc R U . . .
Cl1 Cl 0.6682(13) 0.5424(16) 0.8799(14) 0.063(5) Uani 0.12 1 d D U P A 2
Cl2 Cl 0.8306(14) 0.4243(15) 0.8144(14) 0.065(5) Uani 0.12 1 d D U P A 2
C19 C 0.784(3) 0.491(6) 0.911(3) 0.062(9) Uani 0.12 1 d D U P A 2
H19A H 0.824688 0.557265 0.932243 0.074 Uiso 0.12 1 calc R U P A 2
H19B H 0.780690 0.432918 0.961511 0.074 Uiso 0.12 1 calc R U P A 2
O5 O 0.7095(4) 0.5560(5) 0.7833(4) 0.0359(13) Uani 0.81 1 d D . P B 1
H5 H 0.715622 0.535938 0.728748 0.054 Uiso 0.81 1 calc R U P B 1
C20 C 0.7738(6) 0.4898(6) 0.8408(5) 0.0300(17) Uani 0.81 1 d D . P B 1
H20A H 0.837366 0.527291 0.843155 0.036 Uiso 0.81 1 calc R U P B 1
H20B H 0.780174 0.408806 0.816754 0.036 Uiso 0.81 1 calc R U P B 1
C21 C 0.7350(7) 0.4864(7) 0.9339(5) 0.037(2) Uani 0.81 1 d D . P B 1
H21A H 0.778984 0.443119 0.975235 0.055 Uiso 0.81 1 calc R U P B 1
H21B H 0.673044 0.446740 0.931184 0.055 Uiso 0.81 1 calc R U P B 1
H21C H 0.727429 0.566955 0.956452 0.055 Uiso 0.81 1 calc R U P B 1

loop_
_atom_site_aniso_label
_atom_site_aniso_U_11
_atom_site_aniso_U_22
_atom_site_aniso_U_33
_atom_site_aniso_U_23
_atom_site_aniso_U_13
_atom_site_aniso_U_12
Zn1 0.0217(4) 0.0088(4) 0.0212(4) -0.0003(2) -0.0019(3) 0.0027(3)
S1 0.0209(8) 0.0137(7) 0.0343(8) -0.0004(6) -0.0010(6) 0.0065(5)
S2 0.0243(8) 0.0128(7) 0.0337(8) 0.0003(6) -0.0033(6) 0.0067(5)
O1 0.022(2) 0.0156(19) 0.033(2) 0.0014(17) -0.0058(17) 0.0035(17)
O2 0.024(2) 0.0156(19) 0.033(2) -0.0006(16) 0.0034(17) 0.0026(17)
O3 0.022(2) 0.0169(19) 0.028(2) 0.0035(16) -0.0020(17) 0.0006(16)
O4 0.024(2) 0.0152(18) 0.028(2) -0.0039(16) -0.0004(17) 0.0027(16)
N1 0.026(3) 0.016(2) 0.032(3) -0.005(2) -0.005(2) 0.007(2)
N2 0.021(3) 0.011(2) 0.023(2) -0.0009(18) -0.0015(19) 0.0006(19)
N3 0.024(3) 0.012(2) 0.024(2) 0.0011(18) 0.000(2) -0.0013(19)
N4 0.028(3) 0.014(2) 0.031(3) 0.006(2) 0.001(2) 0.002(2)
N5 0.022(3) 0.010(2) 0.022(2) 0.0001(17) -0.0022(19) -0.0006(19)
N6 0.024(3) 0.012(2) 0.022(2) -0.0006(18) -0.0035(19) -0.0025(19)
C1 0.024(3) 0.009(2) 0.025(3) 0.003(2) 0.003(2) 0.004(2)
C2 0.042(4) 0.015(3) 0.031(3) -0.004(2) 0.004(3) 0.005(3)
C3 0.039(4) 0.014(3) 0.034(3) -0.007(2) -0.004(3) 0.001(3)
C4 0.021(3) 0.014(3) 0.023(3) 0.004(2) 0.002(2) -0.001(2)
C5 0.020(3) 0.012(2) 0.021(3) 0.002(2) -0.002(2) -0.001(2)
C6 0.022(3) 0.018(3) 0.027(3) 0.003(2) -0.001(2) -0.001(2)
C7 0.037(4) 0.020(3) 0.024(3) -0.001(2) -0.003(3) -0.008(3)
C8 0.031(4) 0.017(3) 0.031(3) -0.006(2) 0.000(3) -0.001(2)
C9 0.026(3) 0.014(3) 0.032(3) -0.001(2) 0.000(2) 0.003(2)
C10 0.023(3) 0.008(2) 0.027(3) -0.002(2) -0.005(2) 0.002(2)
C11 0.038(4) 0.016(3) 0.034(3) 0.002(2) -0.007(3) 0.005(3)
C12 0.035(4) 0.016(3) 0.033(3) 0.008(2) -0.002(3) 0.000(3)
C13 0.021(3) 0.013(2) 0.025(3) -0.003(2) -0.003(2) 0.000(2)
C14 0.025(3) 0.013(2) 0.019(3) -0.001(2) -0.003(2) -0.001(2)
C15 0.027(3) 0.019(3) 0.026(3) -0.003(2) -0.001(2) -0.004(2)
C16 0.035(4) 0.021(3) 0.024(3) 0.001(2) 0.002(3) -0.007(3)
C17 0.039(4) 0.015(3) 0.029(3) 0.005(2) -0.003(3) -0.003(3)
C18 0.032(3) 0.012(3) 0.027(3) 0.001(2) -0.007(2) 0.003(2)
Cl1 0.061(11) 0.048(9) 0.080(12) -0.003(9) -0.014(9) -0.009(8)
Cl2 0.071(11) 0.040(8) 0.086(12) -0.006(8) 0.044(10) -0.013(8)
C19 0.062(16) 0.043(15) 0.081(17) 0.001(15) 0.013(16) -0.011(15)
O5 0.031(3) 0.045(3) 0.032(3) 0.001(3) -0.003(2) 0.000(3)
C20 0.039(5) 0.017(4) 0.034(4) 0.001(3) 0.000(3) -0.008(3)
C21 0.051(5) 0.026(4) 0.032(4) 0.002(3) 0.001(4) 0.011(4)

loop_
_atom_type_symbol
_atom_type_description
_atom_type_scat_dispersion_real
_atom_type_scat_dispersion_imag
_atom_type_scat_source
C C 0.0030 0.0020 'International Tables Vol C Tables 4.2.6.8 and 6.1.1.4'
H H 0.0000 0.0000 'International Tables Vol C Tables 4.2.6.8 and 6.1.1.4'
Cl Cl 0.1439 0.1537 'International Tables Vol C Tables 4.2.6.8 and 6.1.1.4'
N N 0.0060 0.0030 'International Tables Vol C Tables 4.2.6.8 and 6.1.1.4'
O O 0.0110 0.0060 'International Tables Vol C Tables 4.2.6.8 and 6.1.1.4'
S S 0.1200 0.1190 'International Tables Vol C Tables 4.2.6.8 and 6.1.1.4'
Zn Zn 0.3220 1.4120 'International Tables Vol C Tables 4.2.6.8 and 6.1.1.4'

loop_
_geom_angle_atom_site_label_1
_geom_angle_atom_site_label_2
_geom_angle_atom_site_label_3
_geom_angle
_geom_angle_site_symmetry_1
_geom_angle_site_symmetry_3
_geom_angle_publ_flag
O3 Zn1 N2 93.67(17) . . ?
O3 Zn1 N3 94.22(17) . . ?
O3 Zn1 N5 93.70(16) . . ?
O3 Zn1 N6 169.75(17) . . ?
O4 Zn1 O3 83.68(15) . . ?
O4 Zn1 N2 93.74(16) . . ?
O4 Zn1 N3 170.68(17) . . ?
O4 Zn1 N5 94.43(16) . . ?
O4 Zn1 N6 92.80(17) . . ?
N2 Zn1 N3 77.30(17) . . ?
N2 Zn1 N5 169.54(16) . . ?
N2 Zn1 N6 96.18(18) . . ?
N3 Zn1 N5 94.76(18) . . ?
N3 Zn1 N6 90.74(17) . . ?
N6 Zn1 N5 76.92(17) . . ?
C2 S1 C1 88.8(3) . . ?
C11 S2 C10 88.6(3) . . ?
Zn1 O3 H3A 111.8 . . ?
Zn1 O3 H3B 111.7 . . ?
H3A O3 H3B 102.2 . . ?
Zn1 O4 H4A 110.4 . . ?
Zn1 O4 H4B 110.3 . . ?
H4A O4 H4B 103.5 . . ?
C1 N1 C3 111.3(5) . . ?
C1 N2 Zn1 127.2(4) . . ?
C4 N2 Zn1 115.7(4) . . ?
C4 N2 C1 117.1(5) . . ?
C5 N3 Zn1 114.7(3) . . ?
C9 N3 Zn1 127.4(4) . . ?
C9 N3 C5 117.9(5) . . ?
C10 N4 C12 111.5(5) . . ?
C10 N5 Zn1 127.3(4) . . ?
C13 N5 Zn1 115.6(4) . . ?
C13 N5 C10 117.0(5) . . ?
C14 N6 Zn1 115.1(3) . . ?
C18 N6 Zn1 126.8(4) . . ?
C18 N6 C14 118.2(5) . . ?
N1 C1 S1 113.6(4) . . ?
N1 C1 N2 121.3(5) . . ?
N2 C1 S1 125.1(4) . . ?
S1 C2 H2 124.5 . . ?
C3 C2 S1 111.0(4) . . ?
C3 C2 H2 124.5 . . ?
N1 C3 H3 122.3 . . ?
C2 C3 N1 115.3(6) . . ?
C2 C3 H3 122.3 . . ?
O1 C4 N2 126.0(5) . . ?
O1 C4 C5 118.1(5) . . ?
N2 C4 C5 115.9(5) . . ?
N3 C5 C4 116.4(5) . . ?
N3 C5 C6 122.8(5) . . ?
C6 C5 C4 120.9(5) . . ?
C5 C6 H6 120.7 . . ?
C5 C6 C7 118.5(6) . . ?
C7 C6 H6 120.7 . . ?
C6 C7 H7 120.5 . . ?
C8 C7 C6 118.9(6) . . ?
C8 C7 H7 120.5 . . ?
C7 C8 H8 120.7 . . ?
C7 C8 C9 118.7(5) . . ?
C9 C8 H8 120.7 . . ?
N3 C9 C8 123.2(6) . . ?
N3 C9 H9 118.4 . . ?
C8 C9 H9 118.4 . . ?
N4 C10 S2 113.4(4) . . ?
N4 C10 N5 121.5(5) . . ?
N5 C10 S2 125.1(4) . . ?
S2 C11 H11 124.3 . . ?
C12 C11 S2 111.3(4) . . ?
C12 C11 H11 124.3 . . ?
N4 C12 H12 122.4 . . ?
C11 C12 N4 115.2(6) . . ?
C11 C12 H12 122.4 . . ?
O2 C13 N5 126.0(5) . . ?
O2 C13 C14 118.1(5) . . ?
N5 C13 C14 115.9(5) . . ?
N6 C14 C13 116.3(5) . . ?
N6 C14 C15 122.9(5) . . ?
C15 C14 C13 120.8(5) . . ?
C14 C15 H15 120.8 . . ?
C14 C15 C16 118.4(6) . . ?
C16 C15 H15 120.8 . . ?
C15 C16 H16 120.5 . . ?
C17 C16 C15 119.0(6) . . ?
C17 C16 H16 120.5 . . ?
C16 C17 H17 120.5 . . ?
C16 C17 C18 119.0(5) . . ?
C18 C17 H17 120.5 . . ?
N6 C18 C17 122.6(6) . . ?
N6 C18 H18 118.7 . . ?
C17 C18 H18 118.7 . . ?
Cl1 C19 H19A 110.2 . . ?
Cl1 C19 H19B 110.2 . . ?
Cl2 C19 Cl1 107.6(18) . . ?
Cl2 C19 H19A 110.2 . . ?
Cl2 C19 H19B 110.2 . . ?
H19A C19 H19B 108.5 . . ?
C20 O5 H5 109.5 . . ?
O5 C20 H20A 110.1 . . ?
O5 C20 H20B 110.1 . . ?
O5 C20 C21 107.9(7) . . ?
H20A C20 H20B 108.4 . . ?
C21 C20 H20A 110.1 . . ?
C21 C20 H20B 110.1 . . ?
C20 C21 H21A 109.5 . . ?
C20 C21 H21B 109.5 . . ?
C20 C21 H21C 109.5 . . ?
H21A C21 H21B 109.5 . . ?
H21A C21 H21C 109.5 . . ?
H21B C21 H21C 109.5 . . ?

loop_
_geom_bond_atom_site_label_1
_geom_bond_atom_site_label_2
_geom_bond_distance
_geom_bond_site_symmetry_2
_geom_bond_publ_flag
Zn1 O3 2.099(4) . ?
Zn1 O4 2.087(4) . ?
Zn1 N2 2.151(5) . ?
Zn1 N3 2.154(5) . ?
Zn1 N5 2.161(5) . ?
Zn1 N6 2.160(5) . ?
S1 C1 1.756(5) . ?
S1 C2 1.720(6) . ?
S2 C10 1.759(6) . ?
S2 C11 1.728(7) . ?
O1 C4 1.254(7) . ?
O2 C13 1.251(7) . ?
O3 H3A 0.9098 . ?
O3 H3B 0.9108 . ?
O4 H4A 0.8880 . ?
O4 H4B 0.8874 . ?
N1 C1 1.312(8) . ?
N1 C3 1.381(7) . ?
N2 C1 1.377(7) . ?
N2 C4 1.329(7) . ?
N3 C5 1.348(7) . ?
N3 C9 1.328(7) . ?
N4 C10 1.317(8) . ?
N4 C12 1.381(7) . ?
N5 C10 1.372(7) . ?
N5 C13 1.337(7) . ?
N6 C14 1.347(7) . ?
N6 C18 1.335(7) . ?
C2 H2 0.9500 . ?
C2 C3 1.345(9) . ?
C3 H3 0.9500 . ?
C4 C5 1.509(7) . ?
C5 C6 1.379(8) . ?
C6 H6 0.9500 . ?
C6 C7 1.389(8) . ?
C7 H7 0.9500 . ?
C7 C8 1.381(9) . ?
C8 H8 0.9500 . ?
C8 C9 1.382(8) . ?
C9 H9 0.9500 . ?
C11 H11 0.9500 . ?
C11 C12 1.340(9) . ?
C12 H12 0.9500 . ?
C13 C14 1.504(7) . ?
C14 C15 1.383(8) . ?
C15 H15 0.9500 . ?
C15 C16 1.393(8) . ?
C16 H16 0.9500 . ?
C16 C17 1.378(9) . ?
C17 H17 0.9500 . ?
C17 C18 1.389(9) . ?
C18 H18 0.9500 . ?
Cl1 C19 1.77(2) . ?
Cl2 C19 1.76(2) . ?
C19 H19A 0.9900 . ?
C19 H19B 0.9900 . ?
O5 H5 0.8400 . ?
O5 C20 1.425(9) . ?
C20 H20A 0.9900 . ?
C20 H20B 0.9900 . ?
C20 C21 1.492(10) . ?
C21 H21A 0.9800 . ?
C21 H21B 0.9800 . ?
C21 H21C 0.9800 . ?

loop_
_geom_hbond_atom_site_label_D
_geom_hbond_atom_site_label_H
_geom_hbond_atom_site_label_A
_geom_hbond_distance_DH
_geom_hbond_distance_HA
_geom_hbond_distance_DA
_geom_hbond_angle_DHA
_geom_hbond_site_symmetry_A
_geom_hbond_publ_flag
O3 H3A O1 0.91 1.77 2.674(6) 171.1 3_666 yes
O3 H3B N4 0.91 1.86 2.670(6) 147.0 . yes
O4 H4A N1 0.89 1.84 2.651(6) 150.0 . yes
O4 H4B O2 0.89 1.82 2.687(6) 163.4 3_566 yes

loop_
_geom_torsion_atom_site_label_1
_geom_torsion_atom_site_label_2
_geom_torsion_atom_site_label_3
_geom_torsion_atom_site_label_4
_geom_torsion
_geom_torsion_site_symmetry_1
_geom_torsion_site_symmetry_2
_geom_torsion_site_symmetry_3
_geom_torsion_site_symmetry_4
_geom_torsion_publ_flag
Zn1 N2 C1 S1 -179.4(3) . . . . ?
Zn1 N2 C1 N1 2.0(8) . . . . ?
Zn1 N2 C4 O1 178.6(4) . . . . ?
Zn1 N2 C4 C5 -1.0(6) . . . . ?
Zn1 N3 C5 C4 0.5(6) . . . . ?
Zn1 N3 C5 C6 -179.0(4) . . . . ?
Zn1 N3 C9 C8 177.7(4) . . . . ?
Zn1 N5 C10 S2 -174.7(3) . . . . ?
Zn1 N5 C10 N4 7.3(8) . . . . ?
Zn1 N5 C13 O2 174.8(4) . . . . ?
Zn1 N5 C13 C14 -4.7(6) . . . . ?
Zn1 N6 C14 C13 -2.3(6) . . . . ?
Zn1 N6 C14 C15 178.9(4) . . . . ?
Zn1 N6 C18 C17 179.9(4) . . . . ?
S1 C2 C3 N1 -0.5(8) . . . . ?
S2 C11 C12 N4 0.1(7) . . . . ?
O1 C4 C5 N3 -179.3(5) . . . . ?
O1 C4 C5 C6 0.2(8) . . . . ?
O2 C13 C14 N6 -174.8(5) . . . . ?
O2 C13 C14 C15 3.9(8) . . . . ?
N2 C4 C5 N3 0.3(7) . . . . ?
N2 C4 C5 C6 179.8(5) . . . . ?
N3 C5 C6 C7 0.8(8) . . . . ?
N5 C13 C14 N6 4.8(7) . . . . ?
N5 C13 C14 C15 -176.5(5) . . . . ?
N6 C14 C15 C16 1.0(8) . . . . ?
C1 S1 C2 C3 0.2(5) . . . . ?
C1 N1 C3 C2 0.6(8) . . . . ?
C1 N2 C4 O1 -1.2(8) . . . . ?
C1 N2 C4 C5 179.2(5) . . . . ?
C2 S1 C1 N1 0.2(5) . . . . ?
C2 S1 C1 N2 -178.5(5) . . . . ?
C3 N1 C1 S1 -0.4(6) . . . . ?
C3 N1 C1 N2 178.3(5) . . . . ?
C4 N2 C1 S1 0.3(7) . . . . ?
C4 N2 C1 N1 -178.3(5) . . . . ?
C4 C5 C6 C7 -178.7(5) . . . . ?
C5 N3 C9 C8 -0.8(9) . . . . ?
C5 C6 C7 C8 -0.4(9) . . . . ?
C6 C7 C8 C9 -0.6(9) . . . . ?
C7 C8 C9 N3 1.2(9) . . . . ?
C9 N3 C5 C4 179.3(5) . . . . ?
C9 N3 C5 C6 -0.2(8) . . . . ?
C10 S2 C11 C12 0.3(5) . . . . ?
C10 N4 C12 C11 -0.6(8) . . . . ?
C10 N5 C13 O2 -1.8(8) . . . . ?
C10 N5 C13 C14 178.7(5) . . . . ?
C11 S2 C10 N4 -0.7(5) . . . . ?
C11 S2 C10 N5 -178.8(5) . . . . ?
C12 N4 C10 S2 0.9(6) . . . . ?
C12 N4 C10 N5 179.0(5) . . . . ?
C13 N5 C10 S2 1.5(7) . . . . ?
C13 N5 C10 N4 -176.5(5) . . . . ?
C13 C14 C15 C16 -177.7(5) . . . . ?
C14 N6 C18 C17 -0.5(8) . . . . ?
C14 C15 C16 C17 -0.1(8) . . . . ?
C15 C16 C17 C18 -1.0(9) . . . . ?
C16 C17 C18 N6 1.3(9) . . . . ?
C18 N6 C14 C13 178.0(5) . . . . ?
C18 N6 C14 C15 -0.7(8) . . . . ?

loop_
_twin_individual_id
_twin_individual_mass_fraction_refined
1 0.589(4)
2 0.411(4)
